data_4114584
loop_
_publ_author_name
'Ikuko Katsuki'
'Yuri Motoda'
'Yukinari Sunatsuki'
'Naohide Matsumoto'
'Toshio Nakashima'
'Masaaki Kojima'

_publ_contact_author_address
;
Department of Chemistry, Faculty of Science, Kumamoto University, 
Kurokami 2-39-1, Kumamoto 860-8555, Japan
;
_publ_contact_author_email ' naohide@aster.sci.kumamoto-u.ac.jp'
_publ_contact_author_fax ' +81-96-342-3390'
_publ_contact_author_name 'Naohide Matsumoto'
_publ_contact_author_phone ' +81-96-342-3390'
_publ_section_title
;
 Spontaneous Resolution Induced by Self-Organization of Chiral
 Self-Complementary Cobalt(III) Complexes with Achiral Tripod-Type Ligands
 Containing Three Imidazole Groups
;
_journal_name_full 'Journal of the American Chemical Society'
_journal_page_first 629
_journal_page_last 640
_journal_paper_doi 10.1021/ja0123960
_journal_volume 124
_journal_year 2002
_chemical_formula_sum 'C21 H31 Cl3 Co N10 O12.5'
_chemical_formula_weight 788.83
_space_group_IT_number 14
_symmetry_cell_setting monoclinic
_symmetry_Int_Tables_number 14
_symmetry_space_group_name_Hall '-P 2ybc'
_symmetry_space_group_name_H-M 'P 1 21/c 1'
_cell_angle_alpha 90
_cell_angle_beta 96.39(2)
_cell_angle_gamma 90
_cell_formula_units_Z 8
_cell_length_a 13.195(4)
_cell_length_b 13.873(5)
_cell_length_c 33.930(4)
_cell_measurement_reflns_used 25
_cell_measurement_temperature 293.2
_cell_measurement_theta_max 16.5
_cell_measurement_theta_min 13.8
_cell_volume 6172(3)
_computing_cell_refinement 'MSC/AFC Diffractometer Control'
_computing_data_collection 'MSC/AFC Diffractometer Control'
_computing_data_reduction 'teXsan for Windows (MSC, 1997)'
_computing_publication_material 'teXsan for Windows (MSC, 1997)'
_computing_structure_refinement 'teXsan for Windows (MSC, 1997)'
_computing_structure_solution 'DIRDIF92 PATTY (Beurskens, 1992)'
_diffrn_ambient_temperature 293.2
_diffrn_measurement_device AFC7R
_diffrn_measurement_method \w-2\q
_diffrn_orient_matrix_UB_11 -0.06392
_diffrn_orient_matrix_UB_12 0.03452
_diffrn_orient_matrix_UB_13 0.00493
_diffrn_orient_matrix_UB_21 0.02023
_diffrn_orient_matrix_UB_22 -0.00435
_diffrn_orient_matrix_UB_23 0.02924
_diffrn_orient_matrix_UB_31 0.03634
_diffrn_orient_matrix_UB_32 0.06313
_diffrn_orient_matrix_UB_33 -0.00068
_diffrn_radiation_detector 'scintillation counter'
_diffrn_radiation_monochromator graphite
_diffrn_radiation_source 'X-ray tube'
_diffrn_radiation_type 'Mo K\a'
_diffrn_radiation_wavelength 0.7107
_diffrn_reflns_av_R_equivalents 0.02081
_diffrn_reflns_limit_h_max 15
_diffrn_reflns_limit_h_min 0
_diffrn_reflns_limit_k_max 16
_diffrn_reflns_limit_k_min 0
_diffrn_reflns_limit_l_max 40
_diffrn_reflns_limit_l_min -40
_diffrn_reflns_number 11361
_diffrn_reflns_reduction_process 'Lp corrections applied'
_diffrn_reflns_theta_max 25.00
_diffrn_reflns_theta_min 1.47
_diffrn_standards_decay_% -0.66
_diffrn_standards_interval_count 150
_diffrn_standards_number 3
_exptl_absorpt_coefficient_mu 0.895
_exptl_absorpt_correction_T_max 1.000
_exptl_absorpt_correction_T_min 0.804
_exptl_absorpt_correction_type '\y scans (North,Phillips & Matthews, 1968)'
_exptl_crystal_colour darkred
_exptl_crystal_density_diffrn 1.698
_exptl_crystal_description prismatic
_exptl_crystal_F_000 3240.00
_exptl_crystal_size_max 0.40
_exptl_crystal_size_mid 0.30
_exptl_crystal_size_min 0.20
_refine_diff_density_max 0.58
_refine_diff_density_min -0.68
_refine_ls_extinction_method none
_refine_ls_goodness_of_fit_all 2.293
_refine_ls_goodness_of_fit_ref 2.290
_refine_ls_hydrogen_treatment noref
_refine_ls_matrix_type full
_refine_ls_number_constraints 0
_refine_ls_number_parameters 866
_refine_ls_number_reflns 7021
_refine_ls_number_restraints 0
_refine_ls_R_factor_all 0.0576
_refine_ls_R_factor_gt 0.0580
_refine_ls_shift/su_max 11.9600
_refine_ls_shift/su_mean 0.0139
_refine_ls_structure_factor_coef F
_refine_ls_weighting_details 'w = 1/[\s^2^(Fo) + 0.00000|Fo|^2^]'
_refine_ls_weighting_scheme sigma
_refine_ls_wR_factor_all 0.0360
_refine_ls_wR_factor_ref 0.0360
_reflns_number_gt 7021
_reflns_number_total 10851
_reflns_threshold_expression I>2.00\s(I)
_cod_data_source_file ja0123960_6.cif
_cod_data_source_block '_[CoH3L2](ClO4)30.5H2O'
_cod_original_sg_symbol_H-M 'P 21/c '
_cod_original_formula_sum 'C21 H31 Cl3 Co N10 O12.50 '
_cod_database_code 4114584

loop_
_symmetry_equiv_pos_as_xyz
'   +x,   +y,   +z'
'   -x,1/2+y,1/2-z'
'   -x,   -y,   -z'
'   +x,1/2-y,1/2+z'

loop_
_atom_site_label
_atom_site_fract_x
_atom_site_fract_y
_atom_site_fract_z
_atom_site_U_iso_or_equiv
_atom_site_occupancy
_atom_site_refinement_flags
_atom_site_adp_type
_atom_site_calc_flag
Co(1) 0.00719(4) 0.02994(4) 0.13236(2) 0.0322(2) 1.000 . Uani d
Co(2) -0.52491(4) 0.56839(4) 0.11300(2) 0.0317(2) 1.000 . Uani d
Cl(1) 0.2991(1) 0.36578(9) 0.27912(4) 0.0533(4) 1.000 . Uani d
Cl(2) -0.1463(1) 0.52940(9) 0.02524(4) 0.0553(4) 1.000 . Uani d
Cl(3) -1.0510(1) 0.4756(1) 0.17621(4) 0.0574(4) 1.000 . Uani d
Cl(4) -0.29833(9) 0.28188(8) 0.26772(4) 0.0515(4) 1.000 . Uani d
Cl(5) -0.58266(9) 0.09131(8) 0.15200(4) 0.0465(4) 1.000 . Uani d
Cl(6) -0.2841(1) 0.1091(1) 0.00346(5) 0.0890(6) 1.000 . Uani d
O(1) 0.3302(3) 0.3063(3) 0.2498(1) 0.128(2) 1.000 . Uani d
O(2) 0.2110(3) 0.4156(3) 0.2661(1) 0.147(2) 1.000 . Uani d
O(3) 0.3794(3) 0.4221(3) 0.2914(2) 0.175(2) 1.000 . Uani d
O(4) 0.2769(4) 0.3114(4) 0.3093(2) 0.192(3) 1.000 . Uani d
O(5) -0.1228(3) 0.4311(2) 0.0205(1) 0.093(1) 1.000 . Uani d
O(6) -0.2535(3) 0.5406(3) 0.0205(1) 0.109(2) 1.000 . Uani d
O(7) -0.1082(3) 0.5822(3) -0.0054(1) 0.099(2) 1.000 . Uani d
O(8) -0.1055(3) 0.5627(3) 0.0633(1) 0.106(2) 1.000 . Uani d
O(9) -1.0038(3) 0.4549(3) 0.1416(1) 0.085(1) 1.000 . Uani d
O(10) -1.1561(3) 0.4719(3) 0.1677(1) 0.115(2) 1.000 . Uani d
O(11) -1.0224(3) 0.4091(3) 0.2062(1) 0.119(2) 1.000 . Uani d
O(12) -1.0203(4) 0.5664(3) 0.1899(1) 0.165(2) 1.000 . Uani d
O(13) -0.3803(3) 0.3371(2) 0.2799(1) 0.084(1) 1.000 . Uani d
O(14) -0.2313(3) 0.2565(3) 0.3011(1) 0.109(2) 1.000 . Uani d
O(15) -0.3372(2) 0.1962(2) 0.24830(9) 0.062(1) 1.000 . Uani d
O(16) -0.2469(3) 0.3386(2) 0.2406(1) 0.086(1) 1.000 . Uani d
O(17) -0.6485(3) 0.1626(3) 0.1330(1) 0.093(1) 1.000 . Uani d
O(18) -0.5546(2) 0.0265(2) 0.12226(9) 0.070(1) 1.000 . Uani d
O(19) -0.6354(3) 0.0409(3) 0.1799(1) 0.094(2) 1.000 . Uani d
O(20) -0.4941(2) 0.1347(2) 0.1718(1) 0.081(1) 1.000 . Uani d
O(21) -0.3089(8) 0.1297(8) 0.0379(2) 0.176(5) 0.660 S Uani d
O(22) -0.2816(9) 0.2095(6) 0.0074(3) 0.220(5) 0.660 S Uani d
O(23) -0.3275(3) 0.1126(5) -0.0337(1) 0.168(3) 1.000 . Uani d
O(24) -0.3419(8) 0.0258(7) 0.0184(3) 0.194(5) 0.660 S Uani d
O(25) -0.1858(4) 0.0794(4) 0.0052(1) 0.170(3) 1.000 . Uani d
O(26) -0.5872(3) 0.1126(2) 0.0465(1) 0.108(2) 1.000 . Uani d
N(1) 0.0493(3) -0.2020(2) 0.0988(1) 0.045(1) 1.000 . Uani d
N(2) -0.0845(2) -0.0304(2) 0.09002(9) 0.036(1) 1.000 . Uani d
N(3) -0.1199(2) 0.0640(2) 0.1529(1) 0.038(1) 1.000 . Uani d
N(4) -0.2583(3) 0.1050(3) 0.1770(1) 0.050(1) 1.000 . Uani d
N(5) 0.0112(2) -0.0824(2) 0.1672(1) 0.037(1) 1.000 . Uani d
N(6) 0.0942(2) 0.0845(2) 0.17638(9) 0.033(1) 1.000 . Uani d
N(7) 0.1928(3) 0.1504(3) 0.2244(1) 0.048(1) 1.000 . Uani d
N(8) 0.1305(2) -0.0028(2) 0.1087(1) 0.034(1) 1.000 . Uani d
N(9) 0.0089(2) 0.1431(2) 0.0982(1) 0.037(1) 1.000 . Uani d
N(10) 0.0040(3) 0.2684(2) 0.0592(1) 0.052(1) 1.000 . Uani d
N(11) -0.3991(3) 0.7593(2) 0.0715(1) 0.047(1) 1.000 . Uani d
N(12) -0.3765(2) 0.5678(2) 0.11107(9) 0.034(1) 1.000 . Uani d
N(13) -0.5130(2) 0.4371(2) 0.09313(9) 0.033(1) 1.000 . Uani d
N(14) -0.5071(3) 0.2892(2) 0.0713(1) 0.046(1) 1.000 . Uani d
N(15) -0.5595(2) 0.6074(2) 0.0581(1) 0.036(1) 1.000 . Uani d
N(16) -0.6726(2) 0.5650(2) 0.1129(1) 0.034(1) 1.000 . Uani d
N(17) -0.8368(3) 0.5526(2) 0.1140(1) 0.047(1) 1.000 . Uani d
N(18) -0.5256(2) 0.6988(2) 0.1342(1) 0.035(1) 1.000 . Uani d
N(19) -0.4956(2) 0.5340(2) 0.16859(9) 0.038(1) 1.000 . Uani d
N(20) -0.4587(3) 0.4920(3) 0.2300(1) 0.052(1) 1.000 . Uani d
C(1) -0.0238(3) -0.1872(3) 0.0647(1) 0.047(1) 1.000 . Uani d
C(2) -0.0538(3) -0.0817(3) 0.0552(1) 0.047(1) 1.000 . Uani d
C(3) -0.1790(3) -0.0171(3) 0.0932(1) 0.042(1) 1.000 . Uani d
C(4) -0.2029(3) 0.0327(3) 0.1274(1) 0.040(1) 1.000 . Uani d
C(5) -0.2888(3) 0.0591(3) 0.1431(1) 0.049(2) 1.000 . Uani d
C(6) -0.1538(3) 0.1067(3) 0.1837(1) 0.046(1) 1.000 . Uani d
C(7) -0.0985(4) 0.1505(4) 0.2188(1) 0.070(2) 1.000 . Uani d
C(8) 0.0183(3) -0.2428(3) 0.1343(1) 0.047(1) 1.000 . Uani d
C(9) -0.0423(3) -0.1749(3) 0.1586(1) 0.042(1) 1.000 . Uani d
C(10) 0.0623(3) -0.0709(3) 0.2015(1) 0.043(1) 1.000 . Uani d
C(11) 0.1130(3) 0.0195(3) 0.2073(1) 0.039(1) 1.000 . Uani d
C(12) 0.1735(3) 0.0603(3) 0.2373(1) 0.047(1) 1.000 . Uani d
C(13) 0.1451(3) 0.1638(3) 0.1876(1) 0.037(1) 1.000 . Uani d
C(14) 0.1506(3) 0.2568(3) 0.1666(1) 0.055(2) 1.000 . Uani d
C(15) 0.1549(3) -0.1780(3) 0.0965(1) 0.049(2) 1.000 . Uani d
C(16) 0.1948(3) -0.0872(3) 0.1191(1) 0.041(1) 1.000 . Uani d
C(17) 0.1566(3) 0.0583(3) 0.0832(1) 0.041(1) 1.000 . Uani d
C(18) 0.0901(3) 0.1392(3) 0.0748(1) 0.040(1) 1.000 . Uani d
C(19) 0.0859(4) 0.2175(3) 0.0508(1) 0.050(2) 1.000 . Uani d
C(20) -0.0428(3) 0.2229(3) 0.0875(1) 0.046(1) 1.000 . Uani d
C(21) -0.1340(3) 0.2613(3) 0.1034(2) 0.067(2) 1.000 . Uani d
C(22) -0.3018(3) 0.7199(3) 0.0877(1) 0.049(2) 1.000 . Uani d
C(23) -0.3049(3) 0.6481(3) 0.1222(1) 0.042(1) 1.000 . Uani d
C(24) -0.3392(3) 0.4879(3) 0.1013(1) 0.040(1) 1.000 . Uani d
C(25) -0.4118(3) 0.4131(3) 0.0903(1) 0.040(1) 1.000 . Uani d
C(26) -0.4089(3) 0.3208(3) 0.0763(1) 0.048(2) 1.000 . Uani d
C(27) -0.5702(3) 0.3607(3) 0.0816(1) 0.038(1) 1.000 . Uani d
C(28) -0.6815(3) 0.3473(3) 0.0787(1) 0.053(2) 1.000 . Uani d
C(29) -0.4445(3) 0.7310(3) 0.0327(1) 0.050(2) 1.000 . Uani d
C(30) -0.4861(3) 0.6272(3) 0.0294(1) 0.043(1) 1.000 . Uani d
C(31) -0.6561(3) 0.6096(3) 0.0463(1) 0.039(1) 1.000 . Uani d
C(32) -0.7221(3) 0.5876(3) 0.0757(1) 0.036(1) 1.000 . Uani d
C(33) -0.8244(3) 0.5794(3) 0.0764(1) 0.047(1) 1.000 . Uani d
C(34) -0.7446(3) 0.5441(3) 0.1361(1) 0.039(1) 1.000 . Uani d
C(35) -0.7326(3) 0.5160(3) 0.1785(1) 0.056(2) 1.000 . Uani d
C(36) -0.4518(3) 0.8273(3) 0.0944(1) 0.049(2) 1.000 . Uani d
C(37) -0.5479(3) 0.7878(3) 0.1107(1) 0.045(1) 1.000 . Uani d
C(38) -0.5051(3) 0.7045(3) 0.1716(1) 0.039(1) 1.000 . Uani d
C(39) -0.4854(3) 0.6161(3) 0.1924(1) 0.039(1) 1.000 . Uani d
C(40) -0.4639(3) 0.5898(3) 0.2306(1) 0.049(2) 1.000 . Uani d
C(41) -0.4788(3) 0.4595(3) 0.1924(1) 0.045(1) 1.000 . Uani d
C(42) -0.4826(4) 0.3560(3) 0.1828(1) 0.062(2) 1.000 . Uani d
H(1) -0.3044 0.1321 0.1946 0.058 1.000 . Uiso c
H(2) 0.2352 0.1975 0.2394 0.056 1.000 . Uiso c
H(3) -0.0203 0.3282 0.0464 0.059 1.000 . Uiso c
H(4) -0.5282 0.2258 0.0623 0.052 1.000 . Uiso c
H(5) -0.9014 0.5415 0.1236 0.055 1.000 . Uiso c
H(6) -0.4442 0.4518 0.2532 0.061 1.000 . Uiso c
H(7) 0.0045 -0.2147 0.0421 0.055 1.000 . Uiso c
H(8) -0.0840 -0.2218 0.0685 0.055 1.000 . Uiso c
H(9) -0.1067 -0.0805 0.0340 0.054 1.000 . Uiso c
H(10) 0.0054 -0.0499 0.0463 0.054 1.000 . Uiso c
H(11) -0.2323 -0.0416 0.0732 0.052 1.000 . Uiso c
H(12) -0.3597 0.0468 0.1318 0.060 1.000 . Uiso c
H(13) -0.1160 0.1195 0.2423 0.078 1.000 . Uiso c
H(14) -0.0268 0.1451 0.2180 0.078 1.000 . Uiso c
H(15) -0.1155 0.2175 0.2203 0.078 1.000 . Uiso c
H(16) -0.0213 -0.2980 0.1271 0.054 1.000 . Uiso c
H(17) 0.0789 -0.2616 0.1507 0.054 1.000 . Uiso c
H(18) -0.0523 -0.2062 0.1831 0.049 1.000 . Uiso c
H(19) -0.1075 -0.1637 0.1442 0.049 1.000 . Uiso c
H(20) 0.0664 -0.1208 0.2216 0.048 1.000 . Uiso c
H(21) 0.1998 0.0320 0.2626 0.054 1.000 . Uiso c
H(22) 0.2194 0.2730 0.1627 0.064 1.000 . Uiso c
H(23) 0.1119 0.2538 0.1406 0.064 1.000 . Uiso c
H(24) 0.1230 0.3081 0.1808 0.064 1.000 . Uiso c
H(25) 0.1958 -0.2325 0.1066 0.056 1.000 . Uiso c
H(26) 0.1650 -0.1703 0.0692 0.056 1.000 . Uiso c
H(27) 0.2636 -0.0735 0.1135 0.046 1.000 . Uiso c
H(28) 0.1977 -0.0985 0.1472 0.046 1.000 . Uiso c
H(29) 0.2183 0.0500 0.0705 0.048 1.000 . Uiso c
H(30) 0.1328 0.2347 0.0320 0.060 1.000 . Uiso c
H(31) -0.1213 0.3228 0.1152 0.072 1.000 . Uiso c
H(32) -0.1897 0.2659 0.0831 0.072 1.000 . Uiso c
H(33) -0.1542 0.2181 0.1236 0.072 1.000 . Uiso c
H(34) -0.2723 0.6882 0.0670 0.056 1.000 . Uiso c
H(35) -0.2583 0.7731 0.0969 0.056 1.000 . Uiso c
H(36) -0.3267 0.6812 0.1451 0.050 1.000 . Uiso c
H(37) -0.2383 0.6226 0.1302 0.050 1.000 . Uiso c
H(38) -0.2669 0.4781 0.1008 0.050 1.000 . Uiso c
H(39) -0.3495 0.2844 0.0715 0.052 1.000 . Uiso c
H(40) -0.7128 0.4054 0.0869 0.062 1.000 . Uiso c
H(41) -0.7088 0.3335 0.0521 0.062 1.000 . Uiso c
H(42) -0.6983 0.2961 0.0955 0.062 1.000 . Uiso c
H(43) -0.5009 0.7744 0.0253 0.058 1.000 . Uiso c
H(44) -0.3952 0.7408 0.0146 0.058 1.000 . Uiso c
H(45) -0.4284 0.5833 0.0341 0.051 1.000 . Uiso c
H(46) -0.5166 0.6156 0.0028 0.051 1.000 . Uiso c
H(47) -0.6813 0.6255 0.0197 0.049 1.000 . Uiso c
H(48) -0.8767 0.5904 0.0544 0.054 1.000 . Uiso c
H(49) -0.7664 0.5623 0.1938 0.064 1.000 . Uiso c
H(50) -0.7618 0.4545 0.1819 0.064 1.000 . Uiso c
H(51) -0.6623 0.5148 0.1887 0.064 1.000 . Uiso c
H(52) -0.4053 0.8491 0.1168 0.058 1.000 . Uiso c
H(53) -0.4705 0.8832 0.0784 0.058 1.000 . Uiso c
H(54) -0.5980 0.7755 0.0890 0.050 1.000 . Uiso c
H(55) -0.5743 0.8363 0.1273 0.050 1.000 . Uiso c
H(56) -0.5028 0.7662 0.1850 0.047 1.000 . Uiso c
H(57) -0.4525 0.6317 0.2533 0.059 1.000 . Uiso c
H(58) -0.5361 0.3245 0.1951 0.073 1.000 . Uiso c
H(59) -0.4984 0.3465 0.1543 0.073 1.000 . Uiso c
H(60) -0.4203 0.3244 0.1908 0.073 1.000 . Uiso c

loop_
_atom_site_aniso_label
_atom_site_aniso_U_11
_atom_site_aniso_U_22
_atom_site_aniso_U_33
_atom_site_aniso_U_12
_atom_site_aniso_U_13
_atom_site_aniso_U_23
Co(1) 0.0350(3) 0.0260(3) 0.0351(3) 0.0022(3) 0.0016(3) 0.0005(3)
Co(2) 0.0409(3) 0.0237(3) 0.0300(3) 0.0022(3) 0.0016(3) -0.0008(3)
Cl(1) 0.0664(9) 0.0417(7) 0.0498(8) -0.0009(7) -0.0023(7) -0.0028(6)
Cl(2) 0.0586(8) 0.0519(8) 0.0555(8) 0.0063(7) 0.0076(7) 0.0021(7)
Cl(3) 0.0608(8) 0.0589(8) 0.0527(8) -0.0015(7) 0.0065(7) 0.0104(7)
Cl(4) 0.0553(8) 0.0415(7) 0.0568(8) 0.0033(6) 0.0027(6) -0.0056(6)
Cl(5) 0.0516(7) 0.0393(7) 0.0481(7) -0.0012(6) .0033(6) -0.0034(6)
Cl(6) 0.119(1) 0.098(1) 0.048(1) 0.047(1) 0.002(1) 0.010(1)
O(1) 0.100(3) 0.140(4) 0.145(4) -0.011(3) .011(3) -0.102(4)
O(2) 0.129(4) 0.162(5) 0.137(4) 0.087(4) -0.040(3) 0.013(4)
O(3) 0.109(4) 0.128(4) 0.294(7) -0.042(3) .046(4) -0.143(5)
O(4) 0.149(5) 0.260(7) 0.181(5) 0.076(5) 0.080(4) 0.167(5)
O(5) 0.125(3) 0.049(2) 0.099(3) 0.026(2) -0.010(3) 0.017(2)
O(6) 0.062(3) 0.150(4) 0.115(4) 0.019(3) 0.014(2) -0.050(3)
O(7) 0.123(3) 0.081(3) 0.096(3) -0.017(3) 0.022(3) 0.041(3)
O(8) 0.118(3) 0.116(4) 0.077(3) 0.000(3) -0.022(3) -0.031(3)
O(9) 0.082(3) 0.109(3) 0.067(3) -0.019(2) 0.028(2) 0.002(2)
O(10) 0.055(2) 0.197(5) 0.091(3) 0.024(3) -0.004(2) 0.004(3)
O(11) 0.124(4) 0.142(4) 0.094(3) 0.056(3) 0.033(3) 0.069(3)
O(12) 0.259(6) 0.090(4) 0.153(5) -0.084(4) .057(4) -0.040(3)
O(13) 0.111(3) 0.062(2) 0.090(3) 0.039(2) 0.057(2) 0.025(2)
O(14) 0.134(4) 0.080(3) 0.093(3) 0.020(3) -0.070(3) -0.011(3)
O(15) 0.071(2) 0.055(2) 0.059(2) -0.021(2) .004(2) -0.013(2)
O(16) 0.084(3) 0.065(3) 0.114(3) -0.021(2) 0.041(2) 0.003(2)
O(17) 0.087(3) 0.077(3) 0.108(3) 0.037(2) -0.012(2) 0.013(3)
O(18) 0.091(3) 0.056(2) 0.067(2) 0.004(2) 0.020(2) -0.028(2)
O(19) 0.107(3) 0.114(3) 0.065(3) -0.037(3) 0.023(2) 0.010(3)
O(20) 0.064(2) 0.065(3) 0.110(3) -0.011(2) -0.005(2) -0.035(2)
O(21) 0.27(1) 0.19(1) 0.075(6) 0.10(1) 0.051(7) -0.028(6)
O(22) 0.36(1) 0.085(7) 0.19(1) 0.077(9) -0.05(1) -0.061(7)
O(23) 0.137(4) 0.275(8) 0.088(4) 0.047(5) -0.005(3) 0.056(5)
O(24) 0.26(1) 0.21(1) 0.106(7) -0.088(9) -0.034(7) 0.095(7)
O(25) 0.156(5) 0.239(7) 0.119(4) 0.130(5) 0.029(4) 0.083(4)
O(26) 0.209(5) 0.044(2) 0.071(3) -0.039(3) .012(3) -0.008(2)
N(1) 0.039(2) 0.041(2) 0.052(3) -0.001(2) -0.004(2) -0.003(2)
N(2) 0.041(2) 0.027(2) 0.038(2) 0.001(2) -0.001(2) 0.003(2)
N(3) 0.037(2) 0.034(2) 0.042(2) 0.003(2) 0.006(2) 0.003(2)
N(4) 0.049(3) 0.046(2) 0.058(3) 0.012(2) 0.021(2) 0.006(2)
N(5) 0.037(2) 0.032(2) 0.041(2) -0.002(2) 0.002(2) 0.002(2)
N(6) 0.037(2) 0.025(2) 0.037(2) 0.003(2) 0.004(2) -0.002(2)
N(7) 0.050(2) 0.044(2) 0.049(3) -0.003(2) -0.003(2) -0.018(2)
N(8) 0.036(2) 0.027(2) 0.039(2) 0.001(2) 0.004(2) -0.004(2)
N(9) 0.040(2) 0.026(2) 0.043(2) 0.004(2) -0.001(2) 0.000(2)
N(10) 0.058(3) 0.033(2) 0.059(3) 0.001(2) -0.012(2) 0.016(2)
N(11) 0.055(3) 0.037(2) 0.050(3) 0.002(2) 0.009(2) 0.000(2)
N(12) 0.037(2) 0.032(2) 0.033(2) 0.004(2) -0.003(2) 0.001(2)
N(13) 0.042(2) 0.027(2) 0.031(2) 0.005(2) 0.002(2) -0.001(2)
N(14) 0.058(3) 0.028(2) 0.050(3) 0.002(2) -0.001(2) -0.006(2)
N(15) 0.041(2) 0.029(2) 0.036(2) 0.000(2) 0.003(2) 0.001(2)
N(16) 0.042(2) 0.022(2) 0.039(2) 0.001(2) 0.003(2) 0.003(2)
N(17) 0.042(2) 0.038(2) 0.063(3) -0.003(2) .017(2) -0.006(2)
N(18) 0.042(2) 0.026(2) 0.037(2) 0.004(2) 0.006(2) -0.000(2)
N(19) 0.054(2) 0.027(2) 0.032(2) 0.002(2) 0.002(2) -0.002(2)
N(20) 0.074(3) 0.049(3) 0.031(2) 0.001(2) -0.000(2) 0.005(2)
C(1) 0.044(3) 0.041(3) 0.055(3) 0.001(2) 0.001(2) -0.010(2)
C(2) 0.048(3) 0.047(3) 0.043(3) -0.002(2) -0.004(2) -0.008(2)
C(3) 0.038(3) 0.031(3) 0.054(3) 0.004(2) -0.012(2) 0.010(2)
C(4) 0.039(3) 0.035(3) 0.044(3) 0.002(2) 0.004(2) 0.004(2)
C(5) 0.041(3) 0.038(3) 0.068(4) 0.003(2) 0.001(3) 0.009(3)
C(6) 0.047(3) 0.040(3) 0.052(3) 0.008(2) 0.013(2) 0.001(2)
C(7) 0.065(4) 0.087(4) 0.060(4) 0.015(3) 0.019(3) -0.027(3)
C(8) 0.051(3) 0.026(2) 0.062(3) -0.006(2) -0.001(2) 0.003(2)
C(9) 0.046(3) 0.035(3) 0.042(3) -0.008(2) 0.002(2) 0.007(2)
C(10) 0.042(3) 0.039(3) 0.046(3) 0.002(2) 0.002(2) 0.005(2)
C(11) 0.042(3) 0.037(3) 0.038(3) 0.003(2) 0.001(2) -0.002(2)
C(12) 0.055(3) 0.048(3) 0.037(3) -0.000(3) -0.002(2) 0.002(2)
C(13) 0.040(3) 0.035(3) 0.037(3) 0.004(2) 0.000(2) -0.009(2)
C(14) 0.057(3) 0.032(3) 0.075(4) -0.008(2) .001(3) -0.005(3)
C(15) 0.053(3) 0.031(3) 0.064(3) 0.006(2) 0.007(3) -0.008(2)
C(16) 0.033(2) 0.029(2) 0.061(3) 0.004(2) 0.006(2) -0.002(2)
C(17) 0.044(3) 0.039(3) 0.041(3) 0.001(2) 0.009(2) -0.007(2)
C(18) 0.046(3) 0.034(3) 0.038(3) -0.005(2) 0.002(2) 0.000(2)
C(19) 0.062(3) 0.043(3) 0.046(3) -0.011(3) 0.003(3) 0.014(3)
C(20) 0.049(3) 0.031(3) 0.053(3) -0.001(2) -0.007(2) 0.003(2)
C(21) 0.053(3) 0.040(3) 0.106(5) 0.017(3) 0.003(3) 0.012(3)
C(22) 0.049(3) 0.038(3) 0.060(3) -0.004(2) 0.009(3) 0.004(3)
C(23) 0.038(3) 0.038(3) 0.050(3) -0.004(2) -0.000(2) -0.008(2)
C(24) 0.039(3) 0.038(3) 0.042(3) 0.005(2) 0.001(2) -0.003(2)
C(25) 0.048(3) 0.027(2) 0.044(3) 0.007(2) 0.005(2) -0.008(2)
C(26) 0.052(3) 0.040(3) 0.051(3) 0.012(2) -0.000(3) -0.009(2)
C(27) 0.051(3) 0.034(3) 0.029(2) 0.001(2) -0.003(2) 0.003(2)
C(28) 0.058(3) 0.034(3) 0.064(3) -0.003(2) -0.004(3) 0.002(3)
C(29) 0.054(3) 0.055(3) 0.044(3) -0.002(3) 0.013(2) 0.010(3)
C(30) 0.051(3) 0.048(3) 0.030(3) 0.003(2) 0.002(2) 0.004(2)
C(31) 0.048(3) 0.035(3) 0.033(3) 0.003(2) -0.003(2) 0.004(2)
C(32) 0.040(3) 0.026(2) 0.042(3) 0.004(2) -0.002(2) 0.003(2)
C(33) 0.047(3) 0.036(3) 0.055(3) 0.002(2) 0.000(2) -0.000(2)
C(34) 0.051(3) 0.028(3) 0.040(3) -0.004(2) .010(2) -0.002(2)
C(35) 0.062(3) 0.059(3) 0.050(3) -0.014(3) .023(3) -0.002(3)
C(36) 0.063(3) 0.032(3) 0.053(3) -0.004(2) 0.005(3) 0.007(2)
C(37) 0.057(3) 0.023(2) 0.054(3) 0.009(2) 0.007(2) 0.002(2)
C(38) 0.050(3) 0.028(2) 0.038(3) 0.002(2) 0.007(2) -0.010(2)
C(39) 0.054(3) 0.030(3) 0.032(3) 0.002(2) 0.007(2) -0.003(2)
C(40) 0.065(3) 0.039(3) 0.042(3) 0.001(3) -0.000(2) -0.005(2)
C(41) 0.061(3) 0.034(3) 0.038(3) -0.006(2) .001(2) -0.002(2)
C(42) 0.107(4) 0.035(3) 0.042(3) -0.004(3) -0.009(3) 0.013(2)

loop_
_atom_type_symbol
_atom_type_oxidation_number
_atom_type_number_in_cell
_atom_type_scat_dispersion_real
_atom_type_scat_dispersion_imag
_atom_type_scat_source
C 0 168 0.002 0.002 'International Tables for Crystallography(1992, Vol. C, Table 6.1.1.2)'
H 0 248 0.000 0.000 'International Tables for Crystallography(1992, Vol. C, Table 6.1.1.2)'
N 0 80 0.004 0.003 'International Tables for Crystallography(1992, Vol. C, Table 6.1.1.2)'
O 0 100 0.008 0.006 'International Tables for Crystallography(1992, Vol. C, Table 6.1.1.2)'
Cl 0 24 0.132 0.159
;
International Tables for Crystallography(1992, Vol. C, 
Tables 4.2.6.8 and 6.1.1.1)
;
Co 0 8 0.299 0.973
;
International Tables for Crystallography(1992, Vol. C, 
Tables 4.2.6.8 and 6.1.1.1)
;

loop_
_geom_angle_atom_site_label_1
_geom_angle_atom_site_label_2
_geom_angle_atom_site_label_3
_geom_angle
N(2) Co(1) N(3) 83.1(2)
N(2) Co(1) N(5) 94.4(2)
N(2) Co(1) N(6) 176.6(2)
N(2) Co(1) N(8) 94.3(2)
N(2) Co(1) N(9) 87.5(2)
N(3) Co(1) N(5) 86.8(2)
N(3) Co(1) N(6) 95.2(2)
N(3) Co(1) N(8) 176.7(2)
N(3) Co(1) N(9) 94.8(2)
N(5) Co(1) N(6) 82.6(2)
N(5) Co(1) N(8) 95.5(2)
N(5) Co(1) N(9) 177.7(2)
N(6) Co(1) N(8) 87.6(2)
N(6) Co(1) N(9) 95.6(2)
N(8) Co(1) N(9) 83.0(2)
N(12) Co(2) N(13) 82.3(2)
N(12) Co(2) N(15) 95.6(2)
N(12) Co(2) N(16) 177.5(2)
N(12) Co(2) N(18) 93.5(2)
N(12) Co(2) N(19) 86.6(2)
N(13) Co(2) N(15) 87.0(2)
N(13) Co(2) N(16) 95.5(2)
N(13) Co(2) N(18) 175.6(2)
N(13) Co(2) N(19) 95.2(2)
N(15) Co(2) N(16) 83.0(2)
N(15) Co(2) N(18) 94.9(2)
N(15) Co(2) N(19) 177.1(2)
N(16) Co(2) N(18) 88.7(2)
N(16) Co(2) N(19) 95.0(2)
N(18) Co(2) N(19) 83.0(2)
O(1) Cl(1) O(2) 111.9(4)
O(1) Cl(1) O(3) 106.3(4)
O(1) Cl(1) O(4) 108.8(5)
O(2) Cl(1) O(3) 114.5(5)
O(2) Cl(1) O(4) 106.2(5)
O(3) Cl(1) O(4) 109.0(6)
O(5) Cl(2) O(6) 108.8(4)
O(5) Cl(2) O(7) 108.5(4)
O(5) Cl(2) O(8) 110.6(4)
O(6) Cl(2) O(7) 107.1(4)
O(6) Cl(2) O(8) 110.0(4)
O(7) Cl(2) O(8) 111.8(4)
O(9) Cl(3) O(10) 109.9(4)
O(9) Cl(3) O(11) 111.3(4)
O(9) Cl(3) O(12) 108.8(4)
O(10) Cl(3) O(11) 108.1(4)
O(10) Cl(3) O(12) 110.6(5)
O(11) Cl(3) O(12) 108.1(5)
O(13) Cl(4) O(14) 109.3(4)
O(13) Cl(4) O(15) 109.7(3)
O(13) Cl(4) O(16) 108.6(3)
O(14) Cl(4) O(15) 109.0(3)
O(14) Cl(4) O(16) 110.8(4)
O(15) Cl(4) O(16) 109.4(3)
O(17) Cl(5) O(18) 108.0(3)
O(17) Cl(5) O(19) 109.0(4)
O(17) Cl(5) O(20) 110.5(3)
O(18) Cl(5) O(19) 110.2(3)
O(18) Cl(5) O(20) 109.7(3)
O(19) Cl(5) O(20) 109.5(3)
O(21) Cl(6) O(22) 72.3(8)
O(21) Cl(6) O(23) 137.1(8)
O(21) Cl(6) O(24) 71.0(8)
O(21) Cl(6) O(25) 111.6(8)
O(22) Cl(6) O(23) 93.3(7)
O(22) Cl(6) O(24) 138(1)
O(22) Cl(6) O(25) 106.6(9)
O(23) Cl(6) O(24) 99.6(6)
O(23) Cl(6) O(25) 111.2(5)
O(24) Cl(6) O(25) 105.7(7)
Cl(6) O(21) O(22) 57.3(7)
Cl(6) O(21) O(24) 60.9(7)
O(22) O(21) O(24) 115(1)
Cl(6) O(22) O(21) 50.3(6)
Cl(6) O(24) O(21) 48.1(6)
C(1) N(1) C(8) 120.4(5)
C(1) N(1) C(15) 119.2(6)
C(8) N(1) C(15) 120.4(5)
Co(1) N(2) C(2) 126.2(4)
Co(1) N(2) C(3) 113.9(4)
C(2) N(2) C(3) 119.7(5)
Co(1) N(3) C(4) 110.7(4)
Co(1) N(3) C(6) 140.6(5)
C(4) N(3) C(6) 108.7(5)
C(5) N(4) C(6) 110.5(6)
Co(1) N(5) C(9) 126.4(4)
Co(1) N(5) C(10) 115.1(4)
C(9) N(5) C(10) 118.4(5)
Co(1) N(6) C(11) 111.7(4)
Co(1) N(6) C(13) 141.9(5)
C(11) N(6) C(13) 106.3(5)
C(12) N(7) C(13) 110.0(6)
Co(1) N(8) C(16) 125.1(4)
Co(1) N(8) C(17) 115.0(4)
C(16) N(8) C(17) 119.8(5)
Co(1) N(9) C(18) 111.4(4)
Co(1) N(9) C(20) 142.4(5)
C(18) N(9) C(20) 106.0(5)
C(19) N(10) C(20) 110.2(6)
C(22) N(11) C(29) 120.4(6)
C(22) N(11) C(36) 120.2(6)
C(29) N(11) C(36) 119.4(6)
Co(2) N(12) C(23) 126.7(4)
Co(2) N(12) C(24) 115.3(4)
C(23) N(12) C(24) 117.9(5)
Co(2) N(13) C(25) 111.2(4)
Co(2) N(13) C(27) 141.0(4)
C(25) N(13) C(27) 107.8(5)
C(26) N(14) C(27) 109.5(5)
Co(2) N(15) C(30) 125.6(4)
Co(2) N(15) C(31) 115.0(4)
C(30) N(15) C(31) 119.3(5)
Co(2) N(16) C(32) 111.4(4)
Co(2) N(16) C(34) 141.6(5)
C(32) N(16) C(34) 106.9(5)
C(33) N(17) C(34) 110.4(5)
Co(2) N(18) C(37) 125.8(4)
Co(2) N(18) C(38) 114.7(4)
C(37) N(18) C(38) 119.5(5)
Co(2) N(19) C(39) 111.0(4)
Co(2) N(19) C(41) 142.4(5)
C(39) N(19) C(41) 106.6(5)
C(40) N(20) C(41) 109.9(6)
N(1) C(1) C(2) 115.9(5)
N(2) C(2) C(1) 112.3(5)
N(2) C(3) C(4) 116.6(6)
N(3) C(4) C(3) 115.5(6)
N(3) C(4) C(5) 107.9(6)
C(3) C(4) C(5) 136.6(7)
N(4) C(5) C(4) 106.4(6)
N(3) C(6) N(4) 106.5(6)
N(3) C(6) C(7) 130.6(6)
N(4) C(6) C(7) 122.9(6)
N(1) C(8) C(9) 115.1(5)
N(5) C(9) C(8) 111.9(5)
N(5) C(10) C(11) 115.0(6)
N(6) C(11) C(10) 115.4(6)
N(6) C(11) C(12) 109.9(6)
C(10) C(11) C(12) 134.7(7)
N(7) C(12) C(11) 105.0(6)
N(6) C(13) N(7) 108.8(6)
N(6) C(13) C(14) 129.5(6)
N(7) C(13) C(14) 121.7(6)
N(1) C(15) C(16) 116.1(5)
N(8) C(16) C(15) 112.2(5)
N(8) C(17) C(18) 116.5(6)
N(9) C(18) C(17) 113.9(6)
N(9) C(18) C(19) 109.1(6)
C(17) C(18) C(19) 136.9(7)
N(10) C(19) C(18) 105.9(6)
N(9) C(20) N(10) 108.8(6)
N(9) C(20) C(21) 128.0(7)
N(10) C(20) C(21) 123.1(6)
N(11) C(22) C(23) 115.7(5)
N(12) C(23) C(22) 111.2(5)
N(12) C(24) C(25) 115.6(6)
N(13) C(25) C(24) 115.4(5)
N(13) C(25) C(26) 108.2(6)
C(24) C(25) C(26) 136.4(7)
N(14) C(26) C(25) 106.4(6)
N(13) C(27) N(14) 108.1(6)
N(13) C(27) C(28) 130.3(6)
N(14) C(27) C(28) 121.6(6)
N(11) C(29) C(30) 115.5(6)
N(15) C(30) C(29) 112.4(5)
N(15) C(31) C(32) 115.7(6)
N(16) C(32) C(31) 114.9(5)
N(16) C(32) C(33) 109.5(6)
C(31) C(32) C(33) 135.6(6)
N(17) C(33) C(32) 105.3(6)
N(16) C(34) N(17) 108.0(6)
N(16) C(34) C(35) 128.6(6)
N(17) C(34) C(35) 123.4(6)
N(11) C(36) C(37) 115.2(5)
N(18) C(37) C(36) 111.6(5)
N(18) C(38) C(39) 116.6(6)
N(19) C(39) C(38) 114.5(5)
N(19) C(39) C(40) 109.5(6)
C(38) C(39) C(40) 135.9(6)
N(20) C(40) C(39) 105.3(6)
N(19) C(41) N(20) 108.7(6)
N(19) C(41) C(42) 129.1(6)
N(20) C(41) C(42) 122.2(6)

loop_
_geom_bond_atom_site_label_1
_geom_bond_atom_site_label_2
_geom_bond_distance
_geom_bond_publ_flag
Co(1) N(2) 1.960(5) ?
Co(1) N(3) 1.944(5) ?
Co(1) N(5) 1.954(5) ?
Co(1) N(6) 1.934(5) ?
Co(1) N(8) 1.946(5) ?
Co(1) N(9) 1.952(5) ?
Co(2) N(12) 1.967(5) ?
Co(2) N(13) 1.955(5) ?
Co(2) N(15) 1.945(5) ?
Co(2) N(16) 1.949(5) ?
Co(2) N(18) 1.947(5) ?
Co(2) N(19) 1.942(5) ?
Cl(1) O(1) 1.390(6) ?
Cl(1) O(2) 1.381(6) ?
Cl(1) O(3) 1.345(6) ?
Cl(1) O(4) 1.330(6) ?
Cl(2) O(5) 1.411(5) ?
Cl(2) O(6) 1.414(5) ?
Cl(2) O(7) 1.408(5) ?
Cl(2) O(8) 1.421(5) ?
Cl(3) O(9) 1.419(5) ?
Cl(3) O(10) 1.386(5) ?
Cl(3) O(11) 1.394(5) ?
Cl(3) O(12) 1.387(6) ?
Cl(4) O(13) 1.424(5) ?
Cl(4) O(14) 1.401(5) ?
Cl(4) O(15) 1.427(4) ?
Cl(4) O(16) 1.438(5) ?
Cl(5) O(17) 1.423(5) ?
Cl(5) O(18) 1.431(4) ?
Cl(5) O(19) 1.419(5) ?
Cl(5) O(20) 1.416(5) ?
Cl(6) O(21) 1.28(1) ?
Cl(6) O(22) 1.40(1) ?
Cl(6) O(23) 1.326(7) ?
Cl(6) O(24) 1.50(1) ?
Cl(6) O(25) 1.355(6) ?
O(21) O(22) 1.58(2) ?
O(21) O(24) 1.63(2) ?
N(1) C(1) 1.438(7) ?
N(1) C(8) 1.431(8) ?
N(1) C(15) 1.444(7) ?
N(2) C(2) 1.474(7) ?
N(2) C(3) 1.276(7) ?
N(3) C(4) 1.388(7) ?
N(3) C(6) 1.322(7) ?
N(4) C(5) 1.338(8) ?
N(4) C(6) 1.373(8) ?
N(4) H(1) 0.97 no
N(5) C(9) 1.478(7) ?
N(5) C(10) 1.289(7) ?
N(6) C(11) 1.384(7) ?
N(6) C(13) 1.323(7) ?
N(7) C(12) 1.357(8) ?
N(7) C(13) 1.345(7) ?
N(7) H(2) 0.97 no
N(8) C(16) 1.465(7) ?
N(8) C(17) 1.286(7) ?
N(9) C(18) 1.404(7) ?
N(9) C(20) 1.331(7) ?
N(10) C(19) 1.347(8) ?
N(10) C(20) 1.354(8) ?
N(10) H(3) 0.97 no
N(11) C(22) 1.447(8) ?
N(11) C(29) 1.438(8) ?
N(11) C(36) 1.448(8) ?
N(12) C(23) 1.481(7) ?
N(12) C(24) 1.273(7) ?
N(13) C(25) 1.390(7) ?
N(13) C(27) 1.334(7) ?
N(14) C(26) 1.360(8) ?
N(14) C(27) 1.366(7) ?
N(14) H(4) 0.96 no
N(15) C(30) 1.473(7) ?
N(15) C(31) 1.293(7) ?
N(16) C(32) 1.391(7) ?
N(16) C(34) 1.330(7) ?
N(17) C(33) 1.354(8) ?
N(17) C(34) 1.362(7) ?
N(17) H(5) 0.96 no
N(18) C(37) 1.481(7) ?
N(18) C(38) 1.271(7) ?
N(19) C(39) 1.395(7) ?
N(19) C(41) 1.316(7) ?
N(20) C(40) 1.360(8) ?
N(20) C(41) 1.350(7) ?
N(20) H(6) 0.96 no
C(1) C(2) 1.541(9) ?
C(1) H(7) 0.97 no
C(1) H(8) 0.95 no
C(2) H(9) 0.95 no
C(2) H(10) 0.97 no
C(3) C(4) 1.416(8) ?
C(3) H(11) 0.98 no
C(4) C(5) 1.356(8) ?
C(5) H(12) 0.99 no
C(6) C(7) 1.458(9) ?
C(7) H(13) 0.96 no
C(7) H(14) 0.95 no
C(7) H(15) 0.96 no
C(8) C(9) 1.535(9) ?
C(8) H(16) 0.94 no
C(8) H(17) 0.96 no
C(9) H(18) 0.96 no
C(9) H(19) 0.95 no
C(10) C(11) 1.425(8) ?
C(10) H(20) 0.97 no
C(11) C(12) 1.346(8) ?
C(12) H(21) 0.97 no
C(13) C(14) 1.480(8) ?
C(14) H(22) 0.96 no
C(14) H(23) 0.97 no
C(14) H(24) 0.95 no
C(15) C(16) 1.538(8) ?
C(15) H(25) 0.97 no
C(15) H(26) 0.95 no
C(16) H(27) 0.97 no
C(16) H(28) 0.96 no
C(17) C(18) 1.434(8) ?
C(17) H(29) 0.97 no
C(18) C(19) 1.355(8) ?
C(19) H(30) 0.97 no
C(20) C(21) 1.472(9) ?
C(21) H(31) 0.95 no
C(21) H(32) 0.95 no
C(21) H(33) 0.97 no
C(22) C(23) 1.542(9) ?
C(22) H(34) 0.95 no
C(22) H(35) 0.97 no
C(23) H(36) 0.97 no
C(23) H(37) 0.96 no
C(24) C(25) 1.434(8) ?
C(24) H(38) 0.97 no
C(25) C(26) 1.368(8) ?
C(26) H(39) 0.96 no
C(27) C(28) 1.473(8) ?
C(28) H(40) 0.96 no
C(28) H(41) 0.95 no
C(28) H(42) 0.95 no
C(29) C(30) 1.541(9) ?
C(29) H(43) 0.97 no
C(29) H(44) 0.95 no
C(30) H(45) 0.97 no
C(30) H(46) 0.96 no
C(31) C(32) 1.431(8) ?
C(31) H(47) 0.95 no
C(32) C(33) 1.357(8) ?
C(33) H(48) 0.97 no
C(34) C(35) 1.481(8) ?
C(35) H(49) 0.97 no
C(35) H(50) 0.95 no
C(35) H(51) 0.95 no
C(36) C(37) 1.540(9) ?
C(36) H(52) 0.97 no
C(36) H(53) 0.96 no
C(37) H(54) 0.95 no
C(37) H(55) 0.97 no
C(38) C(39) 1.425(8) ?
C(38) H(56) 0.97 no
C(39) C(40) 1.343(8) ?
C(40) H(57) 0.96 no
C(41) C(42) 1.472(9) ?
C(42) H(58) 0.96 no
C(42) H(59) 0.98 no
C(42) H(60) 0.94 no

loop_
_geom_contact_atom_site_label_1
_geom_contact_atom_site_label_2
_geom_contact_distance
_geom_contact_site_symmetry_2
_geom_contact_publ_flag
O(1) N(7) 2.892(8) . no
O(9) N(17) 2.835(7) . no
O(13) N(20) 2.857(7) . no
O(13) C(38) 2.988(8) 2_445 no
O(18) O(26) 2.825(7) . no
O(24) O(26) 2.99(2) 3_455 no
O(26) N(14) 2.762(7) . no
